data_2225699
loop_
_publ_author_name
'Wang, Yan Fei'
'Zhang, Shu-Hua'
'Chen, Zhen Feng'
'Liang, Hong'

_publ_section_title
;
 6-Acetoxymethyl-3-[(2-hydroxy-3-methoxybenzylidene)amino]-3,4,5,6-tetrahydro-2<i>H</i>-pyran-2,4,5-triyl
 triacetate
;
_journal_coeditor_code SI2250
_journal_issue 4
_journal_name_full 'Acta Crystallographica Section E'
_journal_page_first o990
_journal_paper_doi 10.1107/S1600536810011475
_journal_volume 66
_journal_year 2010
_chemical_formula_iupac 'C22 H27 N O11'
_chemical_formula_moiety 'C22 H27 N O11'
_chemical_formula_sum 'C22 H27 N O11'
_chemical_formula_weight 481.45
_chemical_name_systematic
;
6-Acetoxymethyl-3-[(2-hydroxy-3-methoxybenzylidene)amino]-3,4,5,6-tetrahydro-
2<i>H</i>-pyran-2,4,5-triyl triacetate
;
_space_group_IT_number 19
_symmetry_cell_setting orthorhombic
_symmetry_space_group_name_Hall 'P 2ac 2ab'
_symmetry_space_group_name_H-M 'P 21 21 21'
_atom_sites_solution_hydrogens geom
_atom_sites_solution_primary direct
_atom_sites_solution_secondary difmap
_audit_creation_method SHELXL-97
_cell_angle_alpha 90.00
_cell_angle_beta 90.00
_cell_angle_gamma 90.00
_cell_formula_units_Z 4
_cell_length_a 10.806(3)
_cell_length_b 11.151(3)
_cell_length_c 20.243(5)
_cell_measurement_reflns_used 1384
_cell_measurement_temperature 296(2)
_cell_measurement_theta_max 18.58
_cell_measurement_theta_min 2.62
_cell_volume 2439.2(11)
_computing_cell_refinement 'SAINT (Bruker, 2004)'
_computing_data_collection 'SMART (Bruker 2004)'
_computing_data_reduction 'SAINT (Bruker, 2004)'
_computing_molecular_graphics 'SHELXTL (Sheldrick, 2008)'
_computing_publication_material 'SHELXL97 (Sheldrick, 2008)'
_computing_structure_refinement 'SHELXL97 (Sheldrick, 2008)'
_computing_structure_solution 'SHELXS97 (Sheldrick, 2008)'
_diffrn_ambient_temperature 296(2)
_diffrn_measured_fraction_theta_full 0.998
_diffrn_measured_fraction_theta_max 0.998
_diffrn_measurement_device_type 'Bruker SMART CCD area-detector'
_diffrn_measurement_method 'phi and omega scans'
_diffrn_radiation_monochromator graphite
_diffrn_radiation_source 'fine-focus sealed tube'
_diffrn_radiation_type MoK\a
_diffrn_radiation_wavelength 0.71073
_diffrn_reflns_av_R_equivalents 0.0613
_diffrn_reflns_av_sigmaI/netI 0.0509
_diffrn_reflns_limit_h_max 12
_diffrn_reflns_limit_h_min -12
_diffrn_reflns_limit_k_max 13
_diffrn_reflns_limit_k_min -12
_diffrn_reflns_limit_l_max 24
_diffrn_reflns_limit_l_min -24
_diffrn_reflns_number 12313
_diffrn_reflns_theta_full 25.05
_diffrn_reflns_theta_max 25.05
_diffrn_reflns_theta_min 2.01
_exptl_absorpt_coefficient_mu 0.106
_exptl_absorpt_correction_type none
_exptl_crystal_colour colourless
_exptl_crystal_density_diffrn 1.311
_exptl_crystal_density_method 'not measured'
_exptl_crystal_description block
_exptl_crystal_F_000 1016
_exptl_crystal_size_max 0.32
_exptl_crystal_size_mid 0.28
_exptl_crystal_size_min 0.22
_refine_diff_density_max 0.170
_refine_diff_density_min -0.140
_refine_ls_extinction_coef 0.0074(13)
_refine_ls_extinction_expression Fc^*^=kFc[1+0.001xFc^2^\l^3^/sin(2\q)]^-1/4^
_refine_ls_extinction_method 'SHELXL97 (Sheldrick, 2008)'
_refine_ls_goodness_of_fit_ref 1.032
_refine_ls_hydrogen_treatment constr
_refine_ls_matrix_type full
_refine_ls_number_parameters 314
_refine_ls_number_reflns 2460
_refine_ls_number_restraints 0
_refine_ls_restrained_S_all 1.032
_refine_ls_R_factor_all 0.0823
_refine_ls_R_factor_gt 0.0456
_refine_ls_shift/su_max 0.000
_refine_ls_shift/su_mean 0.000
_refine_ls_structure_factor_coef Fsqd
_refine_ls_weighting_details 'w=1/[\s^2^(Fo^2^)+(0.0572P)^2^+0.1770P] where P=(Fo^2^+2Fc^2^)/3'
_refine_ls_weighting_scheme calc
_refine_ls_wR_factor_gt 0.1051
_refine_ls_wR_factor_ref 0.1256
_reflns_number_gt 1506
_reflns_number_total 2460
_reflns_threshold_expression I>2sigma(I)
_cod_data_source_file si2250.cif
_cod_data_source_block I
_cod_database_code 2225699
_cod_database_fobs_code 2225699

loop_
_symmetry_equiv_pos_as_xyz
'x, y, z'
'-x+1/2, -y, z+1/2'
'-x, y+1/2, -z+1/2'
'x+1/2, -y+1/2, -z'

loop_
_atom_site_type_symbol
_atom_site_label
_atom_site_fract_x
_atom_site_fract_y
_atom_site_fract_z
_atom_site_U_iso_or_equiv
_atom_site_adp_type
_atom_site_calc_flag
_atom_site_refinement_flags
_atom_site_occupancy
_atom_site_disorder_assembly
_atom_site_disorder_group
N N1 0.4441(3) 0.0108(3) -0.01092(15) 0.0566(9) Uani d . 1 . .
O O1 0.2954(3) -0.1155(2) -0.08619(14) 0.0650(8) Uani d . 1 . .
H H1 0.3485 -0.1041 -0.0580 0.098 Uiso calc R 1 . .
O O2 0.1136(3) -0.1188(3) -0.17050(16) 0.0796(10) Uani d . 1 . .
O O3 0.5742(3) -0.0540(2) 0.15220(13) 0.0587(8) Uani d . 1 . .
O O4 0.3813(3) 0.0041(3) 0.12705(14) 0.0679(8) Uani d . 1 . .
O O5 0.2923(4) -0.1724(4) 0.1455(2) 0.1216(16) Uani d . 1 . .
O O6 0.7049(3) 0.0885(2) -0.01748(13) 0.0653(8) Uani d . 1 . .
O O7 0.7871(5) -0.0297(4) -0.09480(18) 0.1221(16) Uani d . 1 . .
O O8 0.8528(3) -0.1002(3) 0.05512(15) 0.0654(8) Uani d . 1 . .
O O9 0.9690(4) 0.0649(4) 0.0508(2) 0.1069(14) Uani d . 1 . .
O O10 0.8042(3) -0.0141(3) 0.21533(14) 0.0709(9) Uani d . 1 . .
O O11 0.9237(4) -0.1041(4) 0.2885(2) 0.1134(15) Uani d . 1 . .
C C1 0.3183(4) 0.0980(4) -0.09509(19) 0.0564(11) Uani d . 1 . .
C C2 0.2611(4) -0.0094(4) -0.11268(17) 0.0523(10) Uani d . 1 . .
C C3 0.1641(4) -0.0085(4) -0.1582(2) 0.0579(11) Uani d . 1 . .
C C4 0.1275(5) 0.0970(4) -0.1868(2) 0.0686(13) Uani d . 1 . .
H H4 0.0620 0.0974 -0.2166 0.082 Uiso calc R 1 . .
C C5 0.1877(6) 0.2026(4) -0.1716(2) 0.0830(17) Uani d . 1 . .
H H5 0.1651 0.2735 -0.1925 0.100 Uiso calc R 1 . .
C C6 0.2796(5) 0.2030(4) -0.1261(2) 0.0763(15) Uani d . 1 . .
H H6 0.3178 0.2752 -0.1153 0.092 Uiso calc R 1 . .
C C7 0.0039(5) -0.1240(5) -0.2101(2) 0.0794(15) Uani d . 1 . .
H H7A -0.0601 -0.0770 -0.1898 0.119 Uiso calc R 1 . .
H H7B -0.0230 -0.2057 -0.2139 0.119 Uiso calc R 1 . .
H H7C 0.0213 -0.0927 -0.2533 0.119 Uiso calc R 1 . .
C C8 0.4107(4) 0.1028(4) -0.0435(2) 0.0593(11) Uani d . 1 . .
H H8 0.4473 0.1762 -0.0338 0.071 Uiso calc R 1 . .
C C9 0.4872(4) -0.0535(4) 0.1006(2) 0.0590(11) Uani d . 1 . .
H H9 0.4679 -0.1351 0.0859 0.071 Uiso calc R 1 . .
C C10 0.5319(4) 0.0245(4) 0.0434(2) 0.0545(11) Uani d . 1 . .
H H10 0.5334 0.1086 0.0575 0.065 Uiso calc R 1 . .
C C11 0.6604(4) -0.0123(4) 0.02084(19) 0.0537(10) Uani d . 1 . .
H H11 0.6556 -0.0841 -0.0070 0.064 Uiso calc R 1 . .
C C12 0.7471(4) -0.0339(3) 0.07825(18) 0.0524(10) Uani d . 1 . .
H H12 0.7737 0.0427 0.0972 0.063 Uiso calc R 1 . .
C C13 0.6865(4) -0.1114(4) 0.13127(19) 0.0562(11) Uani d . 1 . .
H H13 0.6663 -0.1898 0.1123 0.067 Uiso calc R 1 . .
C C14 0.2886(5) -0.0675(6) 0.1493(3) 0.0823(16) Uani d . 1 . .
C C15 0.1874(5) 0.0050(6) 0.1787(3) 0.1032(19) Uani d . 1 . .
H H15A 0.1311 -0.0468 0.2018 0.155 Uiso calc R 1 . .
H H15B 0.1438 0.0466 0.1443 0.155 Uiso calc R 1 . .
H H15C 0.2217 0.0622 0.2091 0.155 Uiso calc R 1 . .
C C16 0.7680(6) 0.0677(5) -0.0739(2) 0.0792(15) Uani d . 1 . .
C C17 0.8086(7) 0.1835(6) -0.1032(3) 0.120(2) Uani d . 1 . .
H H17A 0.8882 0.1734 -0.1234 0.180 Uiso calc R 1 . .
H H17B 0.8140 0.2432 -0.0692 0.180 Uiso calc R 1 . .
H H17C 0.7498 0.2086 -0.1359 0.180 Uiso calc R 1 . .
C C18 0.9585(5) -0.0393(6) 0.0418(3) 0.0821(15) Uani d . 1 . .
C C19 1.0539(6) -0.1225(6) 0.0159(3) 0.124(2) Uani d . 1 . .
H H19A 1.0194 -0.1692 -0.0194 0.187 Uiso calc R 1 . .
H H19B 1.0809 -0.1750 0.0507 0.187 Uiso calc R 1 . .
H H19C 1.1231 -0.0773 -0.0003 0.187 Uiso calc R 1 . .
C C20 0.7666(5) -0.1294(4) 0.1910(2) 0.0670(13) Uani d . 1 . .
H H20A 0.7209 -0.1721 0.2249 0.080 Uiso calc R 1 . .
H H20B 0.8388 -0.1766 0.1794 0.080 Uiso calc R 1 . .
C C21 0.8859(5) -0.0145(5) 0.2653(2) 0.0731(14) Uani d . 1 . .
C C22 0.9208(6) 0.1090(5) 0.2857(3) 0.0973(18) Uani d . 1 . .
H H22A 0.8510 0.1476 0.3059 0.146 Uiso calc R 1 . .
H H22B 0.9463 0.1540 0.2476 0.146 Uiso calc R 1 . .
H H22C 0.9878 0.1053 0.3168 0.146 Uiso calc R 1 . .

loop_
_atom_site_aniso_label
_atom_site_aniso_U_11
_atom_site_aniso_U_22
_atom_site_aniso_U_33
_atom_site_aniso_U_12
_atom_site_aniso_U_13
_atom_site_aniso_U_23
N1 0.062(2) 0.055(2) 0.0534(19) 0.0008(19) -0.0100(17) -0.0002(18)
O1 0.069(2) 0.0494(16) 0.077(2) 0.0002(16) -0.0246(18) 0.0102(14)
O2 0.083(2) 0.061(2) 0.095(2) -0.0107(18) -0.037(2) 0.0081(17)
O3 0.060(2) 0.0645(18) 0.0515(17) 0.0054(15) -0.0011(16) 0.0003(13)
O4 0.0571(19) 0.075(2) 0.0714(18) 0.0045(19) 0.0075(17) 0.0013(17)
O5 0.099(3) 0.096(3) 0.170(4) -0.015(3) 0.035(3) 0.016(3)
O6 0.074(2) 0.0671(18) 0.0549(17) -0.0070(17) -0.0021(17) 0.0039(15)
O7 0.175(5) 0.109(3) 0.083(2) -0.002(3) 0.043(3) -0.015(2)
O8 0.057(2) 0.0658(18) 0.0736(19) 0.0114(17) 0.0010(16) -0.0063(16)
O9 0.073(3) 0.095(3) 0.153(4) -0.014(2) 0.009(3) -0.006(3)
O10 0.080(2) 0.0673(19) 0.0651(17) 0.0067(19) -0.0188(18) -0.0055(15)
O11 0.113(4) 0.111(3) 0.116(3) 0.022(3) -0.055(3) 0.003(3)
C1 0.067(3) 0.049(2) 0.054(2) 0.004(2) -0.008(2) 0.000(2)
C2 0.057(3) 0.050(2) 0.049(2) 0.001(2) -0.005(2) 0.0066(19)
C3 0.062(3) 0.052(2) 0.059(2) 0.002(2) -0.011(2) 0.005(2)
C4 0.072(3) 0.064(3) 0.070(3) 0.009(3) -0.019(3) 0.003(2)
C5 0.107(5) 0.051(3) 0.091(3) 0.006(3) -0.042(4) 0.013(2)
C6 0.094(4) 0.047(2) 0.088(3) -0.004(3) -0.030(3) -0.001(2)
C7 0.073(4) 0.079(3) 0.085(3) -0.017(3) -0.026(3) 0.014(3)
C8 0.060(3) 0.054(2) 0.064(3) -0.002(2) -0.004(2) -0.005(2)
C9 0.054(3) 0.066(3) 0.057(3) 0.004(2) -0.002(2) -0.001(2)
C10 0.056(3) 0.051(2) 0.057(2) -0.003(2) -0.007(2) -0.004(2)
C11 0.059(3) 0.047(2) 0.055(2) -0.003(2) -0.001(2) -0.004(2)
C12 0.054(3) 0.050(2) 0.053(2) 0.007(2) -0.001(2) -0.0019(18)
C13 0.062(3) 0.053(2) 0.054(2) 0.002(2) -0.006(2) -0.002(2)
C14 0.062(4) 0.103(4) 0.082(3) 0.000(3) 0.007(3) 0.019(3)
C15 0.051(3) 0.151(5) 0.108(4) 0.009(4) 0.012(3) 0.021(4)
C16 0.088(4) 0.092(4) 0.058(3) -0.012(3) 0.000(3) 0.003(3)
C17 0.147(7) 0.131(5) 0.083(4) -0.049(5) 0.010(4) 0.017(4)
C18 0.060(4) 0.101(4) 0.086(4) 0.012(3) 0.007(3) 0.004(3)
C19 0.083(4) 0.158(6) 0.132(5) 0.035(5) 0.023(4) -0.031(5)
C20 0.072(3) 0.063(3) 0.066(3) 0.006(3) -0.009(3) 0.000(2)
C21 0.067(3) 0.088(4) 0.064(3) 0.006(3) -0.013(3) -0.006(3)
C22 0.079(4) 0.119(5) 0.094(4) -0.002(4) -0.017(3) -0.028(4)

loop_
_atom_type_symbol
_atom_type_description
_atom_type_scat_dispersion_real
_atom_type_scat_dispersion_imag
_atom_type_scat_source
C C 0.0033 0.0016 'International Tables Vol C Tables 4.2.6.8 and 6.1.1.4'
H H 0.0000 0.0000 'International Tables Vol C Tables 4.2.6.8 and 6.1.1.4'
N N 0.0061 0.0033 'International Tables Vol C Tables 4.2.6.8 and 6.1.1.4'
O O 0.0106 0.0060 'International Tables Vol C Tables 4.2.6.8 and 6.1.1.4'

loop_
_geom_angle_atom_site_label_1
_geom_angle_atom_site_label_2
_geom_angle_atom_site_label_3
_geom_angle_site_symmetry_1
_geom_angle_site_symmetry_3
_geom_angle
_geom_angle_publ_flag
C8 N1 C10 . . 119.4(3) ?
C2 O1 H1 . . 109.5 ?
C3 O2 C7 . . 117.9(3) ?
C9 O3 C13 . . 110.4(3) ?
C14 O4 C9 . . 117.0(4) ?
C16 O6 C11 . . 119.2(4) ?
C18 O8 C12 . . 118.5(3) ?
C21 O10 C20 . . 116.2(4) ?
C6 C1 C2 . . 118.3(4) ?
C6 C1 C8 . . 120.2(4) ?
C2 C1 C8 . . 121.5(4) ?
O1 C2 C1 . . 122.0(3) ?
O1 C2 C3 . . 118.3(4) ?
C1 C2 C3 . . 119.7(4) ?
O2 C3 C4 . . 125.4(4) ?
O2 C3 C2 . . 114.4(3) ?
C4 C3 C2 . . 120.2(4) ?
C3 C4 C5 . . 120.1(4) ?
C3 C4 H4 . . 120.0 ?
C5 C4 H4 . . 120.0 ?
C6 C5 C4 . . 120.1(4) ?
C6 C5 H5 . . 120.0 ?
C4 C5 H5 . . 120.0 ?
C5 C6 C1 . . 121.6(4) ?
C5 C6 H6 . . 119.2 ?
C1 C6 H6 . . 119.2 ?
O2 C7 H7A . . 109.5 ?
O2 C7 H7B . . 109.5 ?
H7A C7 H7B . . 109.5 ?
O2 C7 H7C . . 109.5 ?
H7A C7 H7C . . 109.5 ?
H7B C7 H7C . . 109.5 ?
N1 C8 C1 . . 122.8(4) ?
N1 C8 H8 . . 118.6 ?
C1 C8 H8 . . 118.6 ?
O3 C9 O4 . . 105.2(3) ?
O3 C9 C10 . . 110.7(3) ?
O4 C9 C10 . . 106.5(3) ?
O3 C9 H9 . . 111.4 ?
O4 C9 H9 . . 111.4 ?
C10 C9 H9 . . 111.4 ?
N1 C10 C11 . . 109.8(3) ?
N1 C10 C9 . . 107.9(3) ?
C11 C10 C9 . . 111.4(3) ?
N1 C10 H10 . . 109.3 ?
C11 C10 H10 . . 109.3 ?
C9 C10 H10 . . 109.3 ?
O6 C11 C12 . . 109.3(3) ?
O6 C11 C10 . . 104.8(3) ?
C12 C11 C10 . . 112.2(3) ?
O6 C11 H11 . . 110.1 ?
C12 C11 H11 . . 110.1 ?
C10 C11 H11 . . 110.1 ?
O8 C12 C11 . . 108.9(3) ?
O8 C12 C13 . . 106.2(3) ?
C11 C12 C13 . . 111.4(3) ?
O8 C12 H12 . . 110.1 ?
C11 C12 H12 . . 110.1 ?
C13 C12 H12 . . 110.1 ?
O3 C13 C20 . . 108.0(3) ?
O3 C13 C12 . . 108.6(3) ?
C20 C13 C12 . . 113.3(4) ?
O3 C13 H13 . . 109.0 ?
C20 C13 H13 . . 109.0 ?
C12 C13 H13 . . 109.0 ?
O5 C14 O4 . . 122.6(6) ?
O5 C14 C15 . . 126.5(6) ?
O4 C14 C15 . . 110.8(5) ?
C14 C15 H15A . . 109.5 ?
C14 C15 H15B . . 109.5 ?
H15A C15 H15B . . 109.5 ?
C14 C15 H15C . . 109.5 ?
H15A C15 H15C . . 109.5 ?
H15B C15 H15C . . 109.5 ?
O7 C16 O6 . . 123.2(5) ?
O7 C16 C17 . . 127.0(5) ?
O6 C16 C17 . . 109.7(5) ?
C16 C17 H17A . . 109.5 ?
C16 C17 H17B . . 109.5 ?
H17A C17 H17B . . 109.5 ?
C16 C17 H17C . . 109.5 ?
H17A C17 H17C . . 109.5 ?
H17B C17 H17C . . 109.5 ?
O9 C18 O8 . . 122.9(5) ?
O9 C18 C19 . . 127.1(6) ?
O8 C18 C19 . . 110.0(5) ?
C18 C19 H19A . . 109.5 ?
C18 C19 H19B . . 109.5 ?
H19A C19 H19B . . 109.5 ?
C18 C19 H19C . . 109.5 ?
H19A C19 H19C . . 109.5 ?
H19B C19 H19C . . 109.5 ?
O10 C20 C13 . . 108.6(3) ?
O10 C20 H20A . . 110.0 ?
C13 C20 H20A . . 110.0 ?
O10 C20 H20B . . 110.0 ?
C13 C20 H20B . . 110.0 ?
H20A C20 H20B . . 108.3 ?
O11 C21 O10 . . 122.1(5) ?
O11 C21 C22 . . 126.0(5) ?
O10 C21 C22 . . 111.9(5) ?
C21 C22 H22A . . 109.5 ?
C21 C22 H22B . . 109.5 ?
H22A C22 H22B . . 109.5 ?
C21 C22 H22C . . 109.5 ?
H22A C22 H22C . . 109.5 ?
H22B C22 H22C . . 109.5 ?

loop_
_geom_bond_atom_site_label_1
_geom_bond_atom_site_label_2
_geom_bond_site_symmetry_2
_geom_bond_distance
_geom_bond_publ_flag
N1 C8 . 1.271(5) ?
N1 C10 . 1.461(5) ?
O1 C2 . 1.351(4) ?
O1 H1 . 0.8200 ?
O2 C3 . 1.368(5) ?
O2 C7 . 1.433(5) ?
O3 C9 . 1.406(5) ?
O3 C13 . 1.435(5) ?
O4 C14 . 1.359(6) ?
O4 C9 . 1.417(5) ?
O5 C14 . 1.172(6) ?
O6 C16 . 1.350(6) ?
O6 C11 . 1.448(5) ?
O7 C16 . 1.184(6) ?
O8 C18 . 1.356(6) ?
O8 C12 . 1.438(5) ?
O9 C18 . 1.182(6) ?
O10 C21 . 1.343(5) ?
O10 C20 . 1.435(5) ?
O11 C21 . 1.176(5) ?
C1 C6 . 1.393(6) ?
C1 C2 . 1.394(5) ?
C1 C8 . 1.446(6) ?
C2 C3 . 1.395(5) ?
C3 C4 . 1.370(6) ?
C4 C5 . 1.380(6) ?
C4 H4 . 0.9300 ?
C5 C6 . 1.354(6) ?
C5 H5 . 0.9300 ?
C6 H6 . 0.9300 ?
C7 H7A . 0.9600 ?
C7 H7B . 0.9600 ?
C7 H7C . 0.9600 ?
C8 H8 . 0.9300 ?
C9 C10 . 1.526(6) ?
C9 H9 . 0.9800 ?
C10 C11 . 1.519(6) ?
C10 H10 . 0.9800 ?
C11 C12 . 1.512(5) ?
C11 H11 . 0.9800 ?
C12 C13 . 1.525(6) ?
C12 H12 . 0.9800 ?
C13 C20 . 1.501(6) ?
C13 H13 . 0.9800 ?
C14 C15 . 1.485(7) ?
C15 H15A . 0.9600 ?
C15 H15B . 0.9600 ?
C15 H15C . 0.9600 ?
C16 C17 . 1.486(7) ?
C17 H17A . 0.9600 ?
C17 H17B . 0.9600 ?
C17 H17C . 0.9600 ?
C18 C19 . 1.483(7) ?
C19 H19A . 0.9600 ?
C19 H19B . 0.9600 ?
C19 H19C . 0.9600 ?
C20 H20A . 0.9700 ?
C20 H20B . 0.9700 ?
C21 C22 . 1.487(7) ?
C22 H22A . 0.9600 ?
C22 H22B . 0.9600 ?
C22 H22C . 0.9600 ?

loop_
_geom_hbond_atom_site_label_D
_geom_hbond_atom_site_label_H
_geom_hbond_atom_site_label_A
_geom_hbond_site_symmetry_A
_geom_hbond_distance_DH
_geom_hbond_distance_HA
_geom_hbond_distance_DA
_geom_hbond_angle_DHA
O1 H1 N1 . 0.82 1.90 2.625(4) 146.5

loop_
_geom_torsion_atom_site_label_1
_geom_torsion_atom_site_label_2
_geom_torsion_atom_site_label_3
_geom_torsion_atom_site_label_4
_geom_torsion_site_symmetry_1
_geom_torsion_site_symmetry_2
_geom_torsion_site_symmetry_3
_geom_torsion_site_symmetry_4
_geom_torsion
_geom_torsion_publ_flag
C6 C1 C2 O1 . . . . 178.2(4) ?
C8 C1 C2 O1 . . . . -5.2(6) ?
C6 C1 C2 C3 . . . . -2.7(6) ?
C8 C1 C2 C3 . . . . 173.9(4) ?
C7 O2 C3 C4 . . . . -8.2(7) ?
C7 O2 C3 C2 . . . . 172.3(4) ?
O1 C2 C3 O2 . . . . 0.3(6) ?
C1 C2 C3 O2 . . . . -178.7(4) ?
O1 C2 C3 C4 . . . . -179.1(4) ?
C1 C2 C3 C4 . . . . 1.8(6) ?
O2 C3 C4 C5 . . . . -178.4(5) ?
C2 C3 C4 C5 . . . . 1.0(7) ?
C3 C4 C5 C6 . . . . -2.8(8) ?
C4 C5 C6 C1 . . . . 1.8(8) ?
C2 C1 C6 C5 . . . . 0.9(7) ?
C8 C1 C6 C5 . . . . -175.7(5) ?
C10 N1 C8 C1 . . . . -175.9(4) ?
C6 C1 C8 N1 . . . . 175.8(4) ?
C2 C1 C8 N1 . . . . -0.8(7) ?
C13 O3 C9 O4 . . . . 179.7(3) ?
C13 O3 C9 C10 . . . . -65.7(4) ?
C14 O4 C9 O3 . . . . -98.4(4) ?
C14 O4 C9 C10 . . . . 144.0(4) ?
C8 N1 C10 C11 . . . . -100.9(4) ?
C8 N1 C10 C9 . . . . 137.6(4) ?
O3 C9 C10 N1 . . . . 174.0(3) ?
O4 C9 C10 N1 . . . . -72.1(4) ?
O3 C9 C10 C11 . . . . 53.4(4) ?
O4 C9 C10 C11 . . . . 167.3(3) ?
C16 O6 C11 C12 . . . . 100.4(4) ?
C16 O6 C11 C10 . . . . -139.2(4) ?
N1 C10 C11 O6 . . . . 77.7(4) ?
C9 C10 C11 O6 . . . . -162.9(3) ?
N1 C10 C11 C12 . . . . -163.8(3) ?
C9 C10 C11 C12 . . . . -44.4(4) ?
C18 O8 C12 C11 . . . . 99.4(4) ?
C18 O8 C12 C13 . . . . -140.6(4) ?
O6 C11 C12 O8 . . . . -80.6(4) ?
C10 C11 C12 O8 . . . . 163.6(3) ?
O6 C11 C12 C13 . . . . 162.6(3) ?
C10 C11 C12 C13 . . . . 46.8(4) ?
C9 O3 C13 C20 . . . . -169.9(3) ?
C9 O3 C13 C12 . . . . 66.9(4) ?
O8 C12 C13 O3 . . . . -175.1(3) ?
C11 C12 C13 O3 . . . . -56.7(4) ?
O8 C12 C13 C20 . . . . 64.9(4) ?
C11 C12 C13 C20 . . . . -176.7(3) ?
C9 O4 C14 O5 . . . . -2.3(8) ?
C9 O4 C14 C15 . . . . 176.9(4) ?
C11 O6 C16 O7 . . . . 1.7(8) ?
C11 O6 C16 C17 . . . . -177.7(4) ?
C12 O8 C18 O9 . . . . 3.0(8) ?
C12 O8 C18 C19 . . . . -177.5(4) ?
C21 O10 C20 C13 . . . . -174.1(4) ?
O3 C13 C20 O10 . . . . -66.5(4) ?
C12 C13 C20 O10 . . . . 53.8(5) ?
C20 O10 C21 O11 . . . . -0.8(7) ?
C20 O10 C21 C22 . . . . 178.7(4) ?

loop_
_cod_related_entry_id
_cod_related_entry_database
_cod_related_entry_code
1 ChemSpider 24744788
